data_2012980
loop_
_publ_author_name
'Bruno, Giuseppe'
'Lanza, Santo'
'Nicol\'o, Francesco'
'Tresoldi, Giuseppe'
'Rosace, Giuseppe'

_publ_section_title
;
 <i>N</i>,<i>N</i>'-Dibenzyldithiooxamide
;
_journal_issue 10
_journal_name_full 'Acta Crystallographica Section C'
_journal_page_first o608
_journal_page_last o609
_journal_paper_doi 10.1107/S0108270102016025
_journal_volume 58
_journal_year 2002
_chemical_formula_moiety 'C16 H16 N2 S2'
_chemical_formula_sum 'C16 H16 N2 S2'
_chemical_formula_weight 300.43
_chemical_name_systematic
;
N,N'-dibenzyldithioxamide
;
_space_group_IT_number 14
_symmetry_cell_setting monoclinic
_symmetry_space_group_name_Hall '-P 2ybc'
_symmetry_space_group_name_H-M 'P 1 21/c 1'
_atom_sites_solution_hydrogens geom
_atom_sites_solution_primary direct
_atom_sites_solution_secondary difmap
_cell_angle_alpha 90
_cell_angle_beta 98.57(2)
_cell_angle_gamma 90
_cell_formula_units_Z 2
_cell_length_a 7.665(2)
_cell_length_b 10.533(2)
_cell_length_c 9.263(2)
_cell_measurement_reflns_used 34
_cell_measurement_temperature 293(2)
_cell_measurement_theta_max 12.90
_cell_measurement_theta_min 6.75
_cell_volume 739.5(3)
_computing_cell_refinement P3/V
_computing_data_collection 'P3/V (Siemens, 1989)'
_computing_data_reduction 'SHELXTL-Plus (Siemens, 1990)'
_computing_molecular_graphics 'XPW (Siemens, 1996)'
_computing_publication_material 'PARST97 (Nardelli, 1995) and SHELXL97'
_computing_structure_refinement 'SHELXL97 (Sheldrick, 1997)'
_computing_structure_solution 'SHELXS97 (Sheldrick, 1997)'
_diffrn_ambient_temperature 293(2)
_diffrn_measured_fraction_theta_full 1.00
_diffrn_measured_fraction_theta_max 1.00
_diffrn_measurement_device_type 'Siemens P4'
_diffrn_measurement_method \w/2\q
_diffrn_radiation_monochromator graphite
_diffrn_radiation_source 'fine-focus sealed tube'
_diffrn_radiation_type MoK\a
_diffrn_radiation_wavelength 0.71073
_diffrn_reflns_av_R_equivalents 0.014
_diffrn_reflns_av_sigmaI/netI 0.018
_diffrn_reflns_limit_h_max 10
_diffrn_reflns_limit_h_min 0
_diffrn_reflns_limit_k_max 14
_diffrn_reflns_limit_k_min 0
_diffrn_reflns_limit_l_max 12
_diffrn_reflns_limit_l_min -12
_diffrn_reflns_number 2167
_diffrn_reflns_theta_full 29.07
_diffrn_reflns_theta_max 29.07
_diffrn_reflns_theta_min 2.7
_diffrn_standards_decay_% 2
_diffrn_standards_interval_count 197
_diffrn_standards_number 3
_exptl_absorpt_coefficient_mu 0.351
_exptl_absorpt_correction_type none
_exptl_crystal_colour orange
_exptl_crystal_density_diffrn 1.349
_exptl_crystal_density_meas ?
_exptl_crystal_density_method none
_exptl_crystal_description irregular
_exptl_crystal_F_000 316
_exptl_crystal_size_max 0.68
_exptl_crystal_size_mid 0.40
_exptl_crystal_size_min 0.12
_refine_diff_density_max 0.29
_refine_diff_density_min -0.27
_refine_ls_extinction_method none
_refine_ls_goodness_of_fit_ref 1.025
_refine_ls_hydrogen_treatment refall
_refine_ls_matrix_type full
_refine_ls_number_parameters 124
_refine_ls_number_reflns 1986
_refine_ls_number_restraints 0
_refine_ls_restrained_S_all 1.025
_refine_ls_R_factor_all 0.0424
_refine_ls_R_factor_gt 0.0337
_refine_ls_shift/su_max <0.001
_refine_ls_shift/su_mean 0.000
_refine_ls_structure_factor_coef Fsqd
_refine_ls_weighting_details 'calc w = 1/[\s^2^(Fo^2^)+(0.0642P)^2^] where P=(Fo^2^+2Fc^2^)/3'
_refine_ls_weighting_scheme calc
_refine_ls_wR_factor_gt 0.0934
_refine_ls_wR_factor_ref 0.0960
_reflns_number_gt 1568
_reflns_number_total 1986
_reflns_threshold_expression I>2\s(I)
_cod_data_source_file gg1132.cif
_cod_data_source_block IV
_cod_depositor_comments
;
The following automatic conversions were performed:
'_symmetry_cell_setting' value 'Monoclinic' changed to 'monoclinic'
according to '/home/saulius/struct/CIF-dictionaries/cif_core.dic'
dictionary named 'cif_core.dic' version 2.4.1 from 2010-06-29.

Automatic conversion script
Id: cif_fix_enum 1527 2010-12-29 10:47:43Z saulius 

The following automatic conversions were performed:

'_symmetry_cell_setting' value 'Monoclinic' changed to 'monoclinic'
according to /home/saulius/struct/CIF-dictionaries/cif_core.dic
dictionary named 'cif_core.dic' version 2.4.1 from 2010-06-29.

Automatic conversion script
Id: cif_fix_values 1715 2011-07-08 13:25:40Z adriana 

The following automatic conversions were performed:

'_exptl_crystal_density_meas' value 'not measured' was changed to '?'
- the value is perceived as not measured.

Automatic conversion script
Id: cif_fix_values 3008 2015-01-20 13:52:24Z robertas 
;
_cod_original_sg_symbol_H-M 'P 21/c'
_cod_database_code 2012980
_cod_database_fobs_code 2012980

loop_
_symmetry_equiv_pos_as_xyz
'x, y, z'
'-x, y+1/2, -z+1/2'
'-x, -y, -z'
'x, -y-1/2, z-1/2'

loop_
_atom_site_label
_atom_site_fract_x
_atom_site_fract_y
_atom_site_fract_z
_atom_site_U_iso_or_equiv
_atom_site_adp_type
_atom_site_calc_flag
_atom_site_refinement_flags
_atom_site_occupancy
_atom_site_disorder_assembly
_atom_site_disorder_group
_atom_site_type_symbol
S 0.25312(5) 0.09398(4) 0.02265(4) 0.04614(14) Uani d . 1 . . S
N 0.00951(16) 0.03685(12) 0.18706(11) 0.0378(3) Uani d . 1 . . N
H -0.085(3) 0.0055(18) 0.1892(18) 0.053(5) Uiso d . 1 . . H
C1 0.06465(15) 0.03320(11) 0.05916(12) 0.0307(3) Uani d . 1 . . C
C2 0.1038(2) 0.09188(13) 0.32036(13) 0.0389(3) Uani d . 1 . . C
H2A 0.014(2) 0.1365(16) 0.3634(17) 0.044(4) Uiso d . 1 . . H
H2B 0.182(2) 0.1543(14) 0.2915(14) 0.037(4) Uiso d . 1 . . H
C3 0.19910(16) -0.00557(13) 0.42332(12) 0.0326(3) Uani d . 1 . . C
C4 0.28234(17) 0.03670(14) 0.55965(13) 0.0382(3) Uani d . 1 . . C
H4 0.273(2) 0.1240(17) 0.5888(18) 0.048(4) Uiso d . 1 . . H
C5 0.37622(19) -0.04744(16) 0.65656(14) 0.0446(3) Uani d . 1 . . C
H5 0.439(2) -0.0149(17) 0.749(2) 0.057(5) Uiso d . 1 . . H
C6 0.3868(2) -0.17383(16) 0.62054(16) 0.0480(4) Uani d . 1 . . C
H6 0.449(3) -0.2273(18) 0.6830(19) 0.061(5) Uiso d . 1 . . H
C7 0.3032(2) -0.21653(16) 0.48677(18) 0.0493(3) Uani d . 1 . . C
H7 0.303(3) -0.2974(19) 0.461(2) 0.068(6) Uiso d . 1 . . H
C8 0.2100(2) -0.13223(14) 0.38819(15) 0.0422(3) Uani d . 1 . . C
H8 0.154(2) -0.1626(16) 0.2951(17) 0.052(5) Uiso d . 1 . . H

loop_
_atom_site_aniso_label
_atom_site_aniso_U_11
_atom_site_aniso_U_22
_atom_site_aniso_U_33
_atom_site_aniso_U_12
_atom_site_aniso_U_13
_atom_site_aniso_U_23
S 0.0397(2) 0.0605(3) 0.0379(2) -0.01512(16) 0.00460(13) -0.00389(15)
N 0.0354(6) 0.0521(7) 0.0246(5) -0.0046(5) -0.0002(4) -0.0005(4)
C1 0.0316(6) 0.0331(6) 0.0255(5) 0.0025(5) -0.0019(4) 0.0051(4)
C2 0.0458(7) 0.0440(7) 0.0251(5) -0.0014(6) -0.0002(5) -0.0023(5)
C3 0.0298(6) 0.0436(7) 0.0244(5) -0.0038(5) 0.0037(4) -0.0021(5)
C4 0.0374(7) 0.0492(8) 0.0274(6) -0.0029(6) 0.0026(5) -0.0054(5)
C5 0.0357(7) 0.0693(9) 0.0272(6) -0.0001(7) -0.0002(5) 0.0014(6)
C6 0.0384(7) 0.0626(10) 0.0427(7) 0.0056(7) 0.0050(6) 0.0162(7)
C7 0.0520(8) 0.0413(8) 0.0543(8) 0.0010(6) 0.0069(7) 0.0015(6)
C8 0.0456(8) 0.0449(7) 0.0348(6) -0.0040(6) 0.0017(5) -0.0053(5)

loop_
_atom_type_symbol
_atom_type_description
_atom_type_scat_dispersion_real
_atom_type_scat_dispersion_imag
_atom_type_scat_source
C C 0.0033 0.0016 'International Tables Vol C Tables 4.2.6.8 and 6.1.1.4'
H H 0.0000 0.0000 'International Tables Vol C Tables 4.2.6.8 and 6.1.1.4'
N N 0.0061 0.0033 'International Tables Vol C Tables 4.2.6.8 and 6.1.1.4'
S S 0.1246 0.1234 'International Tables Vol C Tables 4.2.6.8 and 6.1.1.4'

loop_
_geom_angle_atom_site_label_1
_geom_angle_atom_site_label_2
_geom_angle_atom_site_label_3
_geom_angle_site_symmetry_1
_geom_angle_site_symmetry_3
_geom_angle
_geom_angle_publ_flag
C1 N C2 . . 126.10(10) yes
C1 N H . . 115.1(12) ?
C2 N H . . 118.8(12) ?
N C1 C1 . 3 113.40(10) yes
N C1 S . . 125.30(10) yes
C1 C1 S 3 . 121.30(10) yes
N C2 C3 . . 113.40(10) yes
N C2 H2A . . 104.5(10) ?
C3 C2 H2A . . 112.1(9) ?
N C2 H2B . . 106.9(8) ?
C3 C2 H2B . . 112.3(9) ?
H2A C2 H2B . . 107.2(13) ?
C8 C3 C4 . . 119.02(12) ?
C8 C3 C2 . . 123.25(11) ?
C4 C3 C2 . . 117.72(12) ?
C5 C4 C3 . . 120.28(14) ?
C5 C4 H4 . . 118.8(10) ?
C3 C4 H4 . . 120.9(10) ?
C6 C5 C4 . . 120.34(13) ?
C6 C5 H5 . . 120.8(11) ?
C4 C5 H5 . . 118.8(11) ?
C5 C6 C7 . . 119.69(14) ?
C5 C6 H6 . . 119.8(12) ?
C7 C6 H6 . . 120.5(12) ?
C6 C7 C8 . . 120.28(15) ?
C6 C7 H7 . . 122.4(13) ?
C8 C7 H7 . . 117.3(13) ?
C3 C8 C7 . . 120.37(13) ?
C3 C8 H8 . . 120.0(10) ?
C7 C8 H8 . . 119.6(10) ?

loop_
_geom_bond_atom_site_label_1
_geom_bond_atom_site_label_2
_geom_bond_site_symmetry_2
_geom_bond_distance
_geom_bond_publ_flag
S C1 . 1.6600(10) yes
N C1 . 1.316(2) yes
N C2 . 1.455(2) yes
N H . 0.802(19) ?
C1 C1 3 1.533(2) yes
C2 C3 . 1.513(2) yes
C2 H2A . 0.967(16) ?
C2 H2B . 0.954(15) ?
C3 C8 . 1.379(2) yes
C3 C4 . 1.3999(17) ?
C4 C5 . 1.384(2) ?
C4 H4 . 0.964(18) ?
C5 C6 . 1.378(2) ?
C5 H5 . 0.979(19) ?
C6 C7 . 1.382(2) ?
C6 H6 . 0.892(19) ?
C7 C8 . 1.392(2) ?
C7 H7 . 0.88(2) ?
C8 H8 . 0.960(17) ?

loop_
_geom_hbond_atom_site_label_D
_geom_hbond_atom_site_label_H
_geom_hbond_atom_site_label_A
_geom_hbond_site_symmetry_A
_geom_hbond_distance_DH
_geom_hbond_distance_HA
_geom_hbond_distance_DA
_geom_hbond_angle_DHA
N H S 3 0.80(2) 2.42(2) 2.9260(10) 122.0(10)
C8 H8 N . 0.96(2) 2.51(2) 2.855(2) 101.0(10)

loop_
_geom_torsion_atom_site_label_1
_geom_torsion_atom_site_label_2
_geom_torsion_atom_site_label_3
_geom_torsion_atom_site_label_4
_geom_torsion_site_symmetry_3
_geom_torsion_site_symmetry_4
_geom_torsion
_geom_torsion_publ_flag
C2 N C1 C1 . 3 179.20(10) yes
C2 N C1 S . . -1.4(2) ?
C1 N C2 C3 . . -99.60(10) yes
N C2 C3 C8 . . 6.05(18) ?
N C2 C3 C4 . . -175.11(11) ?
C8 C3 C4 C5 . . 0.92(19) ?
C2 C3 C4 C5 . . -177.97(12) ?
C3 C4 C5 C6 . . -0.8(2) ?
C4 C5 C6 C7 . . 0.1(2) ?
C5 C6 C7 C8 . . 0.5(2) ?
C4 C3 C8 C7 . . -0.3(2) ?
C2 C3 C8 C7 . . 178.52(13) ?
C6 C7 C8 C3 . . -0.4(2) ?
N C1 C1 N 3 3 180.0 ?
S C1 C1 S 3 3 180.0 ?
N C1 C1 S 3 3 -0.5(2) ?
